data_7039374
loop_
_publ_author_name
'Knight, James C.'
'Amoroso, Angelo J.'
'Edwards, Peter G.'
'Singh, Neha'
'Ward, Benjamin D.'

_publ_section_title
;
 Shaping and enforcing coordination spheres: probing the ability of
 tripodal ligands to favour trigonal prismatic geometry.
;
_journal_issue 26
_journal_name_full 'Dalton transactions (Cambridge, England : 2003)'
_journal_page_first 10630
_journal_page_last 10642
_journal_paper_doi 10.1039/c6dt01165a
_journal_volume 45
_journal_year 2016
_chemical_formula_moiety 'C28 H22 Mn N6 O, (C2 H3 N), 2(Cl O4)'
_chemical_formula_sum 'C30 H25 Cl2 Mn N7 O9'
_chemical_formula_weight 753.41
_space_group_crystal_system monoclinic
_space_group_IT_number 14
_space_group_name_Hall '-P 2yn'
_space_group_name_H-M_alt 'P 1 21/n 1'
_symmetry_space_group_name_Hall '-P 2yn'
_symmetry_space_group_name_H-M 'P 1 21/n 1'
_atom_sites_solution_hydrogens geom
_atom_sites_solution_primary direct
_atom_sites_solution_secondary difmap
_audit_creation_method SHELXL-2014/7
_audit_update_record
;
2016-03-22 deposited with the CCDC.
2016-05-30 downloaded from the CCDC.
;
_cell_angle_alpha 90
_cell_angle_beta 101.7290(10)
_cell_angle_gamma 90
_cell_formula_units_Z 4
_cell_length_a 12.7935(3)
_cell_length_b 12.3606(3)
_cell_length_c 20.9431(6)
_cell_measurement_reflns_used 27915
_cell_measurement_temperature 150(2)
_cell_measurement_theta_max 27.48
_cell_measurement_theta_min 2.91
_cell_volume 3242.69(14)
_computing_cell_refinement 'HKL Scalepack (Otwinowski & Minor 1997)'
_computing_data_collection 'Collect (Nonius BV, 1997-2000)'
_computing_data_reduction
;
HKL Denzo and Scalepack (Otwinowski & Minor 1997
;
_computing_structure_refinement 'SHELXL-2014/7 (Sheldrick, 2014)'
_computing_structure_solution 'SHELXT (Sheldrick, 2014)'
_diffrn_ambient_temperature 150(2)
_diffrn_detector_area_resol_mean 9
_diffrn_measured_fraction_theta_full 0.995
_diffrn_measured_fraction_theta_max 0.991
_diffrn_measurement_device_type KappaCCD
_diffrn_measurement_method 'profile from \w scans'
_diffrn_radiation_type MoK\a
_diffrn_radiation_wavelength 0.71073
_diffrn_reflns_av_R_equivalents 0.0933
_diffrn_reflns_av_unetI/netI 0.0773
_diffrn_reflns_Laue_measured_fraction_full 0.995
_diffrn_reflns_Laue_measured_fraction_max 0.991
_diffrn_reflns_limit_h_max 16
_diffrn_reflns_limit_h_min -16
_diffrn_reflns_limit_k_max 16
_diffrn_reflns_limit_k_min -13
_diffrn_reflns_limit_l_max 27
_diffrn_reflns_limit_l_min -27
_diffrn_reflns_number 24477
_diffrn_reflns_point_group_measured_fraction_full 0.995
_diffrn_reflns_point_group_measured_fraction_max 0.991
_diffrn_reflns_theta_full 25.242
_diffrn_reflns_theta_max 27.481
_diffrn_reflns_theta_min 3.091
_diffrn_source 'fine-focus sealed tube'
_exptl_absorpt_coefficient_mu 0.637
_exptl_absorpt_correction_T_max 0.8948
_exptl_absorpt_correction_T_min 0.8580
_exptl_absorpt_correction_type multi-scan
_exptl_absorpt_process_details 'Sortav (Blessing, 1995)'
_exptl_crystal_colour colourless
_exptl_crystal_density_diffrn 1.543
_exptl_crystal_description block
_exptl_crystal_F_000 1540
_exptl_crystal_size_max 0.250
_exptl_crystal_size_mid 0.200
_exptl_crystal_size_min 0.180
_refine_diff_density_max 0.516
_refine_diff_density_min -0.808
_refine_diff_density_rms 0.082
_refine_ls_extinction_method none
_refine_ls_goodness_of_fit_ref 1.028
_refine_ls_hydrogen_treatment mixed
_refine_ls_matrix_type full
_refine_ls_number_parameters 492
_refine_ls_number_reflns 7353
_refine_ls_number_restraints 169
_refine_ls_restrained_S_all 1.041
_refine_ls_R_factor_all 0.0953
_refine_ls_R_factor_gt 0.0578
_refine_ls_shift/su_max 0.003
_refine_ls_shift/su_mean 0.000
_refine_ls_structure_factor_coef Fsqd
_refine_ls_weighting_details 'w=1/[\s^2^(Fo^2^)+(0.0707P)^2^+2.0488P] where P=(Fo^2^+2Fc^2^)/3'
_refine_ls_weighting_scheme calc
_refine_ls_wR_factor_gt 0.1396
_refine_ls_wR_factor_ref 0.1585
_reflns_Friedel_coverage 0.000
_reflns_number_gt 4968
_reflns_number_total 7353
_reflns_threshold_expression 'I > 2\s(I)'
_cod_data_source_file c6dt01165a2.cif
_cod_data_source_block 8
_cod_depositor_comments 'Adding full bibliography for 7039371--7039378.cif.'
_cod_database_code 7039374
_shelx_shelxl_version_number 2014/7
_shelx_space_group_comment
;
The symmetry employed for this shelxl refinement is uniquely defined
by the following loop, which should always be used as a source of
symmetry information in preference to the above space-group names.
They are only intended as comments.
;
_shelx_estimated_absorpt_t_min 0.857
_shelx_estimated_absorpt_t_max 0.894

loop_
_space_group_symop_operation_xyz
'x, y, z'
'-x+1/2, y+1/2, -z+1/2'
'-x, -y, -z'
'x-1/2, -y-1/2, z-1/2'

loop_
_atom_site_label
_atom_site_type_symbol
_atom_site_fract_x
_atom_site_fract_y
_atom_site_fract_z
_atom_site_U_iso_or_equiv
_atom_site_adp_type
_atom_site_occupancy
_atom_site_site_symmetry_order
_atom_site_calc_flag
_atom_site_refinement_flags_posn
_atom_site_refinement_flags_adp
_atom_site_refinement_flags_occupancy
_atom_site_disorder_assembly
_atom_site_disorder_group
Mn1 Mn 0.27847(4) 0.32085(4) 0.47397(2) 0.03129(15) Uani 1 1 d . . . . .
Cl1 Cl 0.40055(7) 0.33537(7) 0.82316(4) 0.0456(2) Uani 1 1 d . . . . .
Cl2 Cl 0.36089(7) 0.19766(6) 0.21183(4) 0.0388(2) Uani 1 1 d . . . . .
O1 O 0.25042(19) 0.49184(18) 0.67137(11) 0.0396(5) Uani 1 1 d . . . . .
H1 H 0.291(3) 0.459(3) 0.7044(16) 0.059 Uiso 1 1 calc R U . . .
O2 O 0.3922(3) 0.4290(3) 0.78447(15) 0.0602(11) Uani 0.817(5) 1 d D U P A 1
O3 O 0.2916(3) 0.2996(4) 0.8215(3) 0.117(2) Uani 0.817(5) 1 d D U P A 1
O4 O 0.4456(4) 0.3574(3) 0.88927(15) 0.0615(11) Uani 0.817(5) 1 d D U P A 1
O5 O 0.4526(5) 0.2496(4) 0.8020(3) 0.1090(19) Uani 0.817(5) 1 d D U P A 1
O5A O 0.4698(14) 0.4439(13) 0.8103(9) 0.070(5) Uiso 0.183(5) 1 d D U P A 2
O4A O 0.4884(15) 0.2630(17) 0.8319(10) 0.075(5) Uiso 0.183(5) 1 d D U P A 2
O3A O 0.3702(14) 0.3557(13) 0.8782(8) 0.055(4) Uiso 0.183(5) 1 d D U P A 2
O2A O 0.3347(14) 0.3250(14) 0.7660(9) 0.082(5) Uiso 0.183(5) 1 d D U P A 2
O6 O 0.2934(2) 0.1472(2) 0.25015(13) 0.0558(7) Uani 1 1 d . . . . .
O7 O 0.3009(2) 0.2184(2) 0.14755(12) 0.0500(6) Uani 1 1 d . . . . .
O8 O 0.4001(2) 0.2987(2) 0.24128(13) 0.0571(7) Uani 1 1 d . . . . .
O9 O 0.4479(2) 0.1267(2) 0.20825(13) 0.0590(7) Uani 1 1 d . . . . .
N1 N 0.19077(19) 0.4739(2) 0.49585(12) 0.0315(6) Uani 1 1 d . . . . .
N2 N 0.40292(19) 0.38553(19) 0.55614(12) 0.0305(6) Uani 1 1 d . . . . .
N3 N 0.4397(2) 0.2919(2) 0.44832(13) 0.0341(6) Uani 1 1 d . . . . .
N4 N 0.21318(19) 0.2629(2) 0.55935(12) 0.0320(6) Uani 1 1 d . . . . .
N5 N 0.2118(2) 0.1530(2) 0.44916(13) 0.0386(6) Uani 1 1 d . . . . .
N6 N 0.2194(2) 0.3560(2) 0.36732(15) 0.0432(7) Uani 1 1 d . . . . .
C1 C 0.2600(3) 0.4394(2) 0.61311(15) 0.0335(7) Uani 1 1 d . . . . .
C2 C 0.1911(2) 0.5049(2) 0.55780(15) 0.0327(7) Uani 1 1 d . . . . .
C3 C 0.1310(2) 0.5910(2) 0.57252(17) 0.0367(7) Uani 1 1 d . . . . .
H3 H 0.1326 0.6105 0.6166 0.044 Uiso 1 1 calc R U . . .
C4 C 0.0685(3) 0.6481(3) 0.52201(18) 0.0399(8) Uani 1 1 d . . . . .
H4 H 0.0259 0.7070 0.5310 0.048 Uiso 1 1 calc R U . . .
C5 C 0.0687(3) 0.6191(3) 0.45915(17) 0.0396(8) Uani 1 1 d . . . . .
H5 H 0.0277 0.6582 0.4237 0.048 Uiso 1 1 calc R U . . .
C6 C 0.1298(2) 0.5314(3) 0.44831(16) 0.0356(7) Uani 1 1 d . . . . .
H6 H 0.1284 0.5107 0.4045 0.043 Uiso 1 1 calc R U . . .
C7 C 0.3782(2) 0.4383(2) 0.60742(15) 0.0331(7) Uani 1 1 d . . . . .
C8 C 0.4553(3) 0.4882(3) 0.65380(16) 0.0394(8) Uani 1 1 d . . . . .
H8 H 0.4358 0.5284 0.6882 0.047 Uiso 1 1 calc R U . . .
C9 C 0.5606(3) 0.4786(3) 0.64949(17) 0.0460(9) Uani 1 1 d . . . . .
H9 H 0.6148 0.5111 0.6815 0.055 Uiso 1 1 calc R U . . .
C10 C 0.5872(3) 0.4218(3) 0.59852(16) 0.0417(8) Uani 1 1 d . . . . .
H10 H 0.6598 0.4137 0.5953 0.050 Uiso 1 1 calc R U . . .
C11 C 0.5065(2) 0.3767(2) 0.55202(15) 0.0328(7) Uani 1 1 d . . . . .
C12 C 0.5266(2) 0.3176(2) 0.49397(16) 0.0330(7) Uani 1 1 d . . . . .
C13 C 0.6290(3) 0.2915(3) 0.48667(18) 0.0413(8) Uani 1 1 d . . . . .
H13 H 0.6889 0.3079 0.5202 0.050 Uiso 1 1 calc R U . . .
C14 C 0.6429(3) 0.2410(3) 0.42961(19) 0.0458(9) Uani 1 1 d . . . . .
H14 H 0.7124 0.2230 0.4235 0.055 Uiso 1 1 calc R U . . .
C15 C 0.5553(3) 0.2179(3) 0.38250(18) 0.0443(8) Uani 1 1 d . . . . .
H15 H 0.5627 0.1846 0.3428 0.053 Uiso 1 1 calc R U . . .
C16 C 0.4553(3) 0.2440(3) 0.39378(17) 0.0409(8) Uani 1 1 d . . . . .
H16 H 0.3946 0.2269 0.3610 0.049 Uiso 1 1 calc R U . . .
C17 C 0.2129(2) 0.3240(2) 0.61220(15) 0.0328(7) Uani 1 1 d . . . . .
C18 C 0.1688(3) 0.2878(3) 0.66366(17) 0.0451(8) Uani 1 1 d . . . . .
H18 H 0.1693 0.3324 0.7007 0.054 Uiso 1 1 calc R U . . .
C19 C 0.1242(3) 0.1854(3) 0.6599(2) 0.0552(10) Uani 1 1 d . . . . .
H19 H 0.0926 0.1591 0.6941 0.066 Uiso 1 1 calc R U . . .
C20 C 0.1259(3) 0.1220(3) 0.60604(18) 0.0482(9) Uani 1 1 d . . . . .
H20 H 0.0959 0.0514 0.6031 0.058 Uiso 1 1 calc R U . . .
C21 C 0.1716(3) 0.1619(2) 0.55627(16) 0.0348(7) Uani 1 1 d . . . . .
C22 C 0.1777(2) 0.0992(3) 0.49740(16) 0.0359(7) Uani 1 1 d . . . . .
C23 C 0.1490(3) -0.0090(3) 0.49076(18) 0.0445(8) Uani 1 1 d . . . . .
H23 H 0.1261 -0.0461 0.5252 0.053 Uiso 1 1 calc R U . . .
C24 C 0.1541(3) -0.0627(3) 0.4333(2) 0.0516(9) Uani 1 1 d . . . . .
H24 H 0.1366 -0.1373 0.4286 0.062 Uiso 1 1 calc R U . . .
C25 C 0.1843(3) -0.0072(3) 0.38376(19) 0.0538(10) Uani 1 1 d . . . . .
H25 H 0.1861 -0.0417 0.3435 0.065 Uiso 1 1 calc R U . . .
C26 C 0.2124(3) 0.1004(3) 0.39354(19) 0.0507(9) Uani 1 1 d . . . . .
H26 H 0.2333 0.1390 0.3589 0.061 Uiso 1 1 calc R U . . .
C27 C 0.1828(3) 0.3617(3) 0.31342(18) 0.0434(8) Uani 1 1 d . . . . .
C28 C 0.1340(4) 0.3698(4) 0.24452(18) 0.0624(11) Uani 1 1 d . . . . .
H28A H 0.1073 0.4435 0.2347 0.094 Uiso 1 1 calc R U . . .
H28B H 0.0746 0.3185 0.2341 0.094 Uiso 1 1 calc R U . . .
H28C H 0.1872 0.3529 0.2183 0.094 Uiso 1 1 calc R U . . .
N7 N 0.0623(10) 0.6240(10) 0.8883(5) 0.080(2) Uani 0.596(5) 1 d D U P B -1
C29 C 0.1012(5) 0.5907(6) 0.8480(3) 0.0571(17) Uani 0.596(5) 1 d D U P B -1
C30 C 0.1361(5) 0.5437(5) 0.7932(3) 0.0526(17) Uani 0.596(5) 1 d D U P B -1
H30A H 0.1567 0.6013 0.7661 0.079 Uiso 0.596(5) 1 calc R U P B -1
H30B H 0.0778 0.5012 0.7673 0.079 Uiso 0.596(5) 1 calc R U P B -1
H30C H 0.1975 0.4965 0.8088 0.079 Uiso 0.596(5) 1 calc R U P B -1
N8 N 0.0763(15) 0.6138(14) 0.9085(8) 0.075(3) Uani 0.404(5) 1 d D U P B -2
C31 C 0.0243(9) 0.5686(9) 0.9385(5) 0.069(3) Uani 0.404(5) 1 d D U P B -2
C32 C 0.000(3) 0.502(3) 0.9912(11) 0.070(4) Uani 0.404(5) 1 d D U P B -2
H32A H -0.0623 0.5321 1.0058 0.105 Uiso 0.404(5) 1 calc R U P B -2
H32B H 0.0612 0.5012 1.0277 0.105 Uiso 0.404(5) 1 calc R U P B -2
H32C H -0.0163 0.4280 0.9754 0.105 Uiso 0.404(5) 1 calc R U P B -2

loop_
_atom_site_aniso_label
_atom_site_aniso_U_11
_atom_site_aniso_U_22
_atom_site_aniso_U_33
_atom_site_aniso_U_23
_atom_site_aniso_U_13
_atom_site_aniso_U_12
Mn1 0.0358(3) 0.0278(3) 0.0327(3) -0.0021(2) 0.0126(2) -0.00351(19)
Cl1 0.0598(5) 0.0349(5) 0.0415(5) 0.0015(4) 0.0086(4) 0.0105(4)
Cl2 0.0512(5) 0.0341(4) 0.0341(4) -0.0001(3) 0.0156(4) -0.0017(3)
O1 0.0537(14) 0.0349(12) 0.0326(12) -0.0036(10) 0.0146(11) 0.0037(10)
O2 0.094(3) 0.0445(19) 0.0393(18) 0.0158(15) 0.0073(18) -0.0128(18)
O3 0.057(2) 0.165(5) 0.124(4) 0.093(3) 0.003(2) -0.022(3)
O4 0.101(3) 0.0400(18) 0.0380(18) 0.0059(14) 0.0023(19) 0.0078(19)
O5 0.168(5) 0.080(3) 0.082(3) -0.029(3) 0.034(3) 0.060(3)
O6 0.0717(17) 0.0509(15) 0.0543(16) 0.0018(13) 0.0356(14) -0.0089(13)
O7 0.0623(16) 0.0459(15) 0.0390(14) 0.0009(11) 0.0035(12) -0.0002(12)
O8 0.0853(19) 0.0398(14) 0.0460(15) -0.0066(12) 0.0126(14) -0.0147(13)
O9 0.0615(16) 0.0577(17) 0.0620(18) 0.0089(14) 0.0225(14) 0.0178(13)
N1 0.0360(13) 0.0263(13) 0.0334(14) 0.0014(11) 0.0101(12) -0.0015(11)
N2 0.0364(14) 0.0245(13) 0.0322(14) -0.0013(11) 0.0111(11) -0.0019(11)
N3 0.0371(14) 0.0326(14) 0.0344(14) 0.0003(12) 0.0114(12) -0.0028(11)
N4 0.0356(13) 0.0273(13) 0.0352(14) 0.0017(11) 0.0124(11) -0.0015(11)
N5 0.0480(16) 0.0321(14) 0.0392(15) -0.0077(12) 0.0173(13) -0.0094(12)
N6 0.0491(17) 0.0419(16) 0.0408(17) -0.0025(14) 0.0140(14) 0.0000(13)
C1 0.0448(17) 0.0264(16) 0.0317(16) -0.0031(13) 0.0135(14) 0.0016(13)
C2 0.0345(16) 0.0257(16) 0.0392(18) 0.0001(13) 0.0109(14) -0.0056(13)
C3 0.0408(17) 0.0271(16) 0.0442(19) -0.0069(14) 0.0133(15) -0.0032(14)
C4 0.0370(17) 0.0284(16) 0.055(2) -0.0018(16) 0.0124(16) 0.0009(14)
C5 0.0374(17) 0.0329(18) 0.049(2) 0.0092(16) 0.0094(16) -0.0018(14)
C6 0.0401(17) 0.0309(17) 0.0378(18) 0.0021(14) 0.0127(15) -0.0035(14)
C7 0.0412(17) 0.0251(15) 0.0335(17) 0.0040(13) 0.0086(14) 0.0021(13)
C8 0.052(2) 0.0354(18) 0.0314(17) -0.0006(14) 0.0106(15) -0.0036(15)
C9 0.045(2) 0.053(2) 0.0374(19) -0.0043(17) 0.0013(16) -0.0063(17)
C10 0.0346(17) 0.046(2) 0.043(2) 0.0009(16) 0.0054(15) -0.0028(15)
C11 0.0368(17) 0.0258(16) 0.0362(17) 0.0045(13) 0.0083(14) -0.0006(13)
C12 0.0389(17) 0.0226(15) 0.0395(17) 0.0044(13) 0.0125(14) 0.0002(12)
C13 0.0369(17) 0.0356(18) 0.053(2) -0.0025(16) 0.0128(16) -0.0014(14)
C14 0.0398(18) 0.0376(19) 0.065(2) -0.0024(18) 0.0222(18) -0.0008(15)
C15 0.053(2) 0.0386(19) 0.047(2) -0.0033(16) 0.0244(18) 0.0034(16)
C16 0.0442(18) 0.042(2) 0.0386(18) -0.0025(15) 0.0139(15) -0.0017(15)
C17 0.0400(17) 0.0268(16) 0.0339(17) 0.0027(13) 0.0127(14) 0.0030(13)
C18 0.065(2) 0.0359(19) 0.0405(19) 0.0018(15) 0.0244(18) 0.0021(16)
C19 0.083(3) 0.036(2) 0.059(2) 0.0046(17) 0.043(2) -0.0030(18)
C20 0.066(2) 0.0314(19) 0.054(2) 0.0011(16) 0.0297(19) -0.0062(17)
C21 0.0406(17) 0.0280(16) 0.0393(17) 0.0012(14) 0.0159(15) -0.0016(13)
C22 0.0376(17) 0.0296(16) 0.0422(19) -0.0010(14) 0.0124(15) -0.0030(13)
C23 0.053(2) 0.0293(17) 0.055(2) -0.0043(16) 0.0211(18) -0.0087(15)
C24 0.060(2) 0.0322(19) 0.065(3) -0.0108(18) 0.019(2) -0.0113(17)
C25 0.071(3) 0.042(2) 0.054(2) -0.0208(18) 0.025(2) -0.0153(19)
C26 0.066(2) 0.040(2) 0.051(2) -0.0114(17) 0.0258(19) -0.0167(18)
C27 0.056(2) 0.0375(19) 0.040(2) 0.0002(16) 0.0183(18) 0.0001(16)
C28 0.092(3) 0.060(3) 0.036(2) -0.0020(19) 0.015(2) 0.010(2)
N7 0.081(4) 0.087(4) 0.058(5) -0.005(4) -0.020(4) -0.001(4)
C29 0.041(3) 0.073(4) 0.052(4) -0.003(3) -0.004(3) -0.006(3)
C30 0.044(3) 0.046(4) 0.062(4) -0.006(3) -0.004(3) -0.001(3)
N8 0.079(5) 0.079(5) 0.064(6) -0.007(5) 0.005(5) -0.011(4)
C31 0.080(5) 0.066(5) 0.065(6) -0.016(4) 0.024(5) 0.002(4)
C32 0.101(6) 0.054(5) 0.058(10) -0.021(7) 0.022(9) 0.001(4)

loop_
_atom_type_symbol
_atom_type_description
_atom_type_scat_dispersion_real
_atom_type_scat_dispersion_imag
_atom_type_scat_source
C C 0.0033 0.0016 'International Tables Vol C Tables 4.2.6.8 and 6.1.1.4'
H H 0.0000 0.0000 'International Tables Vol C Tables 4.2.6.8 and 6.1.1.4'
N N 0.0061 0.0033 'International Tables Vol C Tables 4.2.6.8 and 6.1.1.4'
O O 0.0106 0.0060 'International Tables Vol C Tables 4.2.6.8 and 6.1.1.4'
Cl Cl 0.1484 0.1585 'International Tables Vol C Tables 4.2.6.8 and 6.1.1.4'
Mn Mn 0.3368 0.7283 'International Tables Vol C Tables 4.2.6.8 and 6.1.1.4'

loop_
_geom_angle_atom_site_label_1
_geom_angle_atom_site_label_2
_geom_angle_atom_site_label_3
_geom_angle
N4 Mn1 N2 79.80(9)
N4 Mn1 N6 138.58(10)
N2 Mn1 N6 137.41(10)
N4 Mn1 N3 130.16(9)
N2 Mn1 N3 72.49(9)
N6 Mn1 N3 86.18(10)
N4 Mn1 N5 72.89(9)
N2 Mn1 N5 132.78(10)
N6 Mn1 N5 85.08(10)
N3 Mn1 N5 96.89(10)
N4 Mn1 N1 80.04(9)
N2 Mn1 N1 81.51(9)
N6 Mn1 N1 87.69(10)
N3 Mn1 N1 133.20(9)
N5 Mn1 N1 128.70(9)
O3A Cl1 O2A 124.4(11)
O5 Cl1 O2 115.8(3)
O5 Cl1 O4 109.7(3)
O2 Cl1 O4 112.0(2)
O3A Cl1 O4A 112.1(11)
O2A Cl1 O4A 113.4(11)
O5 Cl1 O3 106.4(4)
O2 Cl1 O3 106.0(2)
O4 Cl1 O3 106.2(3)
O3A Cl1 O5A 104.5(9)
O2A Cl1 O5A 101.2(10)
O4A Cl1 O5A 95.5(10)
O7 Cl2 O9 109.55(16)
O7 Cl2 O6 109.58(16)
O9 Cl2 O6 109.05(16)
O7 Cl2 O8 108.78(15)
O9 Cl2 O8 110.30(17)
O6 Cl2 O8 109.57(16)
C1 O1 H1 109.5
C6 N1 C2 116.8(3)
C6 N1 Mn1 121.6(2)
C2 N1 Mn1 121.3(2)
C7 N2 C11 118.8(3)
C7 N2 Mn1 122.6(2)
C11 N2 Mn1 118.4(2)
C16 N3 C12 117.7(3)
C16 N3 Mn1 125.1(2)
C12 N3 Mn1 117.0(2)
C17 N4 C21 119.4(3)
C17 N4 Mn1 122.9(2)
C21 N4 Mn1 117.6(2)
C26 N5 C22 118.2(3)
C26 N5 Mn1 125.2(2)
C22 N5 Mn1 116.3(2)
C27 N6 Mn1 171.3(3)
O1 C1 C2 105.8(2)
O1 C1 C7 109.3(3)
C2 C1 C7 111.6(2)
O1 C1 C17 109.4(2)
C2 C1 C17 108.3(2)
C7 C1 C17 112.2(2)
N1 C2 C3 122.5(3)
N1 C2 C1 117.6(3)
C3 C2 C1 119.8(3)
C4 C3 C2 118.9(3)
C4 C3 H3 120.6
C2 C3 H3 120.6
C5 C4 C3 119.3(3)
C5 C4 H4 120.4
C3 C4 H4 120.4
C4 C5 C6 118.5(3)
C4 C5 H5 120.8
C6 C5 H5 120.8
N1 C6 C5 123.9(3)
N1 C6 H6 118.0
C5 C6 H6 118.0
N2 C7 C8 121.8(3)
N2 C7 C1 117.3(3)
C8 C7 C1 120.9(3)
C9 C8 C7 119.0(3)
C9 C8 H8 120.5
C7 C8 H8 120.5
C8 C9 C10 119.7(3)
C8 C9 H9 120.2
C10 C9 H9 120.2
C9 C10 C11 119.0(3)
C9 C10 H10 120.5
C11 C10 H10 120.5
N2 C11 C10 121.6(3)
N2 C11 C12 115.3(3)
C10 C11 C12 123.1(3)
N3 C12 C13 121.9(3)
N3 C12 C11 116.2(3)
C13 C12 C11 121.9(3)
C12 C13 C14 119.2(3)
C12 C13 H13 120.4
C14 C13 H13 120.4
C15 C14 C13 119.0(3)
C15 C14 H14 120.5
C13 C14 H14 120.5
C14 C15 C16 118.6(3)
C14 C15 H15 120.7
C16 C15 H15 120.7
N3 C16 C15 123.5(3)
N3 C16 H16 118.2
C15 C16 H16 118.2
N4 C17 C18 122.0(3)
N4 C17 C1 117.6(3)
C18 C17 C1 120.4(3)
C19 C18 C17 118.5(3)
C19 C18 H18 120.7
C17 C18 H18 120.7
C20 C19 C18 119.6(3)
C20 C19 H19 120.2
C18 C19 H19 120.2
C19 C20 C21 119.5(3)
C19 C20 H20 120.3
C21 C20 H20 120.3
N4 C21 C20 121.0(3)
N4 C21 C22 116.0(3)
C20 C21 C22 123.1(3)
N5 C22 C23 121.2(3)
N5 C22 C21 116.5(3)
C23 C22 C21 122.3(3)
C24 C23 C22 119.3(3)
C24 C23 H23 120.3
C22 C23 H23 120.3
C25 C24 C23 119.4(3)
C25 C24 H24 120.3
C23 C24 H24 120.3
C24 C25 C26 118.4(3)
C24 C25 H25 120.8
C26 C25 H25 120.8
N5 C26 C25 123.3(3)
N5 C26 H26 118.3
C25 C26 H26 118.3
N6 C27 C28 178.9(4)
C27 C28 H28A 109.5
C27 C28 H28B 109.5
H28A C28 H28B 109.5
C27 C28 H28C 109.5
H28A C28 H28C 109.5
H28B C28 H28C 109.5
N7 C29 C30 172.3(9)
C29 C30 H30A 109.5
C29 C30 H30B 109.5
H30A C30 H30B 109.5
C29 C30 H30C 109.5
H30A C30 H30C 109.5
H30B C30 H30C 109.5
N8 C31 C32 157.6(18)
C31 C32 H32A 109.5
C31 C32 H32B 109.5
H32A C32 H32B 109.5
C31 C32 H32C 109.5
H32A C32 H32C 109.5
H32B C32 H32C 109.5

loop_
_geom_bond_atom_site_label_1
_geom_bond_atom_site_label_2
_geom_bond_distance
Mn1 N4 2.239(3)
Mn1 N2 2.241(2)
Mn1 N6 2.250(3)
Mn1 N3 2.262(3)
Mn1 N5 2.263(3)
Mn1 N1 2.293(2)
Cl1 O3A 1.312(15)
Cl1 O2A 1.322(17)
Cl1 O5 1.373(4)
Cl1 O2 1.404(3)
Cl1 O4 1.414(3)
Cl1 O4A 1.419(19)
Cl1 O3 1.455(4)
Cl1 O5A 1.660(16)
Cl2 O7 1.431(2)
Cl2 O9 1.431(3)
Cl2 O6 1.436(2)
Cl2 O8 1.437(3)
O1 C1 1.409(4)
O1 H1 0.87(4)
N1 C6 1.337(4)
N1 C2 1.352(4)
N2 C7 1.348(4)
N2 C11 1.349(4)
N3 C16 1.338(4)
N3 C12 1.349(4)
N4 C17 1.340(4)
N4 C21 1.354(4)
N5 C26 1.335(4)
N5 C22 1.353(4)
N6 C27 1.133(4)
C1 C2 1.536(4)
C1 C7 1.541(4)
C1 C17 1.547(4)
C2 C3 1.384(4)
C3 C4 1.383(5)
C3 H3 0.9500
C4 C5 1.365(5)
C4 H4 0.9500
C5 C6 1.382(4)
C5 H5 0.9500
C6 H6 0.9500
C7 C8 1.381(4)
C8 C9 1.374(5)
C8 H8 0.9500
C9 C10 1.377(5)
C9 H9 0.9500
C10 C11 1.384(4)
C10 H10 0.9500
C11 C12 1.485(4)
C12 C13 1.388(4)
C13 C14 1.391(5)
C13 H13 0.9500
C14 C15 1.364(5)
C14 H14 0.9500
C15 C16 1.385(5)
C15 H15 0.9500
C16 H16 0.9500
C17 C18 1.388(4)
C18 C19 1.384(5)
C18 H18 0.9500
C19 C20 1.376(5)
C19 H19 0.9500
C20 C21 1.386(4)
C20 H20 0.9500
C21 C22 1.472(4)
C22 C23 1.387(4)
C23 C24 1.386(5)
C23 H23 0.9500
C24 C25 1.365(5)
C24 H24 0.9500
C25 C26 1.382(5)
C25 H25 0.9500
C26 H26 0.9500
C27 C28 1.455(5)
C28 H28A 0.9800
C28 H28B 0.9800
C28 H28C 0.9800
N7 C29 1.141(11)
C29 C30 1.435(8)
C30 H30A 0.9800
C30 H30B 0.9800
C30 H30C 0.9800
N8 C31 1.148(12)
C31 C32 1.462(10)
C32 H32A 0.9800
C32 H32B 0.9800
C32 H32C 0.9800

loop_
_geom_hbond_atom_site_label_D
_geom_hbond_atom_site_label_H
_geom_hbond_atom_site_label_A
_geom_hbond_distance_DH
_geom_hbond_distance_HA
_geom_hbond_distance_DA
_geom_hbond_angle_DHA
O1 H1 O2 0.87 1.94 2.785(4) 163.6
O1 H1 O2A 0.87 2.11 2.911(18) 152.9

loop_
_geom_torsion_atom_site_label_1
_geom_torsion_atom_site_label_2
_geom_torsion_atom_site_label_3
_geom_torsion_atom_site_label_4
_geom_torsion
C6 N1 C2 C3 0.7(4)
Mn1 N1 C2 C3 -173.9(2)
C6 N1 C2 C1 179.5(3)
Mn1 N1 C2 C1 5.0(3)
O1 C1 C2 N1 176.9(2)
C7 C1 C2 N1 58.1(3)
C17 C1 C2 N1 -65.8(3)
O1 C1 C2 C3 -4.2(4)
C7 C1 C2 C3 -123.0(3)
C17 C1 C2 C3 113.1(3)
N1 C2 C3 C4 -0.4(4)
C1 C2 C3 C4 -179.2(3)
C2 C3 C4 C5 -0.7(5)
C3 C4 C5 C6 1.5(5)
C2 N1 C6 C5 0.1(4)
Mn1 N1 C6 C5 174.7(2)
C4 C5 C6 N1 -1.2(5)
C11 N2 C7 C8 3.4(4)
Mn1 N2 C7 C8 -172.6(2)
C11 N2 C7 C1 -175.6(3)
Mn1 N2 C7 C1 8.5(4)
O1 C1 C7 N2 176.3(2)
C2 C1 C7 N2 -67.0(3)
C17 C1 C7 N2 54.7(4)
O1 C1 C7 C8 -2.7(4)
C2 C1 C7 C8 114.0(3)
C17 C1 C7 C8 -124.2(3)
N2 C7 C8 C9 -3.6(5)
C1 C7 C8 C9 175.3(3)
C7 C8 C9 C10 1.3(5)
C8 C9 C10 C11 1.0(5)
C7 N2 C11 C10 -0.9(4)
Mn1 N2 C11 C10 175.2(2)
C7 N2 C11 C12 -179.9(3)
Mn1 N2 C11 C12 -3.7(3)
C9 C10 C11 N2 -1.2(5)
C9 C10 C11 C12 177.6(3)
C16 N3 C12 C13 -2.8(4)
Mn1 N3 C12 C13 172.2(2)
C16 N3 C12 C11 176.4(3)
Mn1 N3 C12 C11 -8.6(3)
N2 C11 C12 N3 8.2(4)
C10 C11 C12 N3 -170.8(3)
N2 C11 C12 C13 -172.7(3)
C10 C11 C12 C13 8.4(5)
N3 C12 C13 C14 2.5(5)
C11 C12 C13 C14 -176.7(3)
C12 C13 C14 C15 -0.4(5)
C13 C14 C15 C16 -1.1(5)
C12 N3 C16 C15 1.2(5)
Mn1 N3 C16 C15 -173.4(3)
C14 C15 C16 N3 0.7(5)
C21 N4 C17 C18 -1.6(5)
Mn1 N4 C17 C18 177.8(2)
C21 N4 C17 C1 -179.2(3)
Mn1 N4 C17 C1 0.1(4)
O1 C1 C17 N4 178.5(3)
C2 C1 C17 N4 63.6(3)
C7 C1 C17 N4 -60.0(4)
O1 C1 C17 C18 0.8(4)
C2 C1 C17 C18 -114.1(3)
C7 C1 C17 C18 122.3(3)
N4 C17 C18 C19 0.1(5)
C1 C17 C18 C19 177.8(3)
C17 C18 C19 C20 0.8(6)
C18 C19 C20 C21 -0.4(6)
C17 N4 C21 C20 2.0(5)
Mn1 N4 C21 C20 -177.4(3)
C17 N4 C21 C22 -178.4(3)
Mn1 N4 C21 C22 2.2(4)
C19 C20 C21 N4 -1.0(6)
C19 C20 C21 C22 179.4(3)
C26 N5 C22 C23 3.0(5)
Mn1 N5 C22 C23 -171.1(3)
C26 N5 C22 C21 -176.2(3)
Mn1 N5 C22 C21 9.7(4)
N4 C21 C22 N5 -7.9(4)
C20 C21 C22 N5 171.7(3)
N4 C21 C22 C23 172.9(3)
C20 C21 C22 C23 -7.5(5)
N5 C22 C23 C24 -0.8(5)
C21 C22 C23 C24 178.4(3)
C22 C23 C24 C25 -1.8(6)
C23 C24 C25 C26 2.1(6)
C22 N5 C26 C25 -2.7(6)
Mn1 N5 C26 C25 170.8(3)
C24 C25 C26 N5 0.2(6)
